data_7234557
loop_
_publ_author_name
'Maciej Ptak'
'Miroslaw Maczka'
'Anna Gagor'
'Pawel Gluchowski'
'Lucyna Macalik'

_publ_section_title
;
 Synthesis, structure and optical properties of two novel luminescent
 polar dysprosium metal-organic frameworks: [(CH3)2NH2][Dy(HCOO)4] and
 [N2H5][Dy(HCOO)4]
;
_journal_name_full 'Journal of Materials Chemistry C'
_journal_page_first 1019
_journal_page_last 1028
_journal_paper_doi 10.1039/C5TC04264J
_journal_volume 4
_journal_year 2016
_chemical_formula_sum 'C4 H9 Dy N2 O8'
_chemical_formula_weight 375.63
_space_group_crystal_system orthorhombic
_space_group_IT_number 29
_space_group_name_Hall 'P 2c -2ac'
_space_group_name_H-M_alt 'P c a 21'
_atom_sites_solution_hydrogens mixed
_cell_angle_alpha 90
_cell_angle_beta 90
_cell_angle_gamma 90
_cell_formula_units_Z 4
_cell_length_a 18.3359(5)
_cell_length_b 6.60183(17)
_cell_length_c 7.6049(2)
_cell_measurement_reflns_used 7306
_cell_measurement_temperature 298(2)
_cell_measurement_theta_max 27.6961
_cell_measurement_theta_min 2.8939
_cell_volume 920.58(4)
_computing_structure_refinement 'SHELXL-2014/7 (Sheldrick, 2014)'
_diffrn_ambient_temperature 298(2)
_diffrn_detector_area_resol_mean 8.4350
_diffrn_measured_fraction_theta_full 0.999
_diffrn_measured_fraction_theta_max 0.999
_diffrn_measurement_device_type 'Xcalibur, Sapphire1, long nozzle'
_diffrn_radiation_monochromator graphite
_diffrn_radiation_source 'Enhance (Mo) X-ray Source'
_diffrn_radiation_type 'Mo K\a'
_diffrn_radiation_wavelength 0.7107
_diffrn_reflns_av_R_equivalents 0.0254
_diffrn_reflns_av_unetI/netI 0.0181
_diffrn_reflns_Laue_measured_fraction_full 0.999
_diffrn_reflns_Laue_measured_fraction_max 0.999
_diffrn_reflns_limit_h_max 22
_diffrn_reflns_limit_h_min -22
_diffrn_reflns_limit_k_max 8
_diffrn_reflns_limit_k_min -8
_diffrn_reflns_limit_l_max 9
_diffrn_reflns_limit_l_min -9
_diffrn_reflns_number 7972
_diffrn_reflns_point_group_measured_fraction_full 0.986
_diffrn_reflns_point_group_measured_fraction_max 0.986
_diffrn_reflns_theta_full 25.674
_diffrn_reflns_theta_max 25.674
_diffrn_reflns_theta_min 3.086
_exptl_absorpt_coefficient_mu 8.147
_exptl_absorpt_correction_T_max 1.00000
_exptl_absorpt_correction_T_min 0.31586
_exptl_absorpt_correction_type multi-scan
_exptl_absorpt_process_details
;
CrysAlisPro, Oxford Diffraction Ltd.,
Version 1.171.34.44 (release 25-10-2010 CrysAlis171 .NET)
(compiled Oct 25 2010,18:11:34)
Empirical absorption correction using spherical harmonics,
 implemented in SCALE3 ABSPACK scaling algorithm.
;
_exptl_crystal_density_diffrn 2.710
_exptl_crystal_description prism
_exptl_crystal_F_000 708
_exptl_crystal_size_max 0.18
_exptl_crystal_size_mid 0.15
_exptl_crystal_size_min 0.14
_refine_diff_density_max 0.507
_refine_diff_density_min -0.528
_refine_diff_density_rms 0.093
_refine_ls_abs_structure_details
;
 Flack x determined using 745 quotients [(I+)-(I-)]/[(I+)+(I-)]
 (Parsons, Flack and Wagner, Acta Cryst. B69 (2013) 249-259).
;
_refine_ls_abs_structure_Flack -0.032(11)
_refine_ls_extinction_coef 0.0087(4)
_refine_ls_extinction_expression Fc^*^=kFc[1+0.001xFc^2^\l^3^/sin(2\q)]^-1/4^
_refine_ls_extinction_method 'SHELXL-2014/7 (Sheldrick 2014'
_refine_ls_goodness_of_fit_ref 1.116
_refine_ls_hydrogen_treatment mixed
_refine_ls_matrix_type full
_refine_ls_number_parameters 143
_refine_ls_number_reflns 1715
_refine_ls_number_restraints 6
_refine_ls_restrained_S_all 1.114
_refine_ls_R_factor_all 0.0151
_refine_ls_R_factor_gt 0.0147
_refine_ls_shift/su_max 0.039
_refine_ls_shift/su_mean 0.002
_refine_ls_structure_factor_coef Fsqd
_refine_ls_weighting_details 'w=1/[\s^2^(Fo^2^)+(0.0230P)^2^+0.0900P] where P=(Fo^2^+2Fc^2^)/3'
_refine_ls_weighting_scheme calc
_refine_ls_wR_factor_gt 0.0375
_refine_ls_wR_factor_ref 0.0377
_reflns_Friedel_coverage 0.823
_reflns_Friedel_fraction_full 0.971
_reflns_Friedel_fraction_max 0.971
_reflns_number_gt 1689
_reflns_number_total 1715
_reflns_threshold_expression 'I > 2\s(I)'
_cod_data_source_file J-Mater-Chem-C-2016-4-1019.cif
_cod_data_source_block nc2
_cod_original_cell_volume 920.57(4)
_cod_database_code 7234557
_shelx_space_group_comment
;
The symmetry employed for this shelxl refinement is uniquely defined
by the following loop, which should always be used as a source of
symmetry information in preference to the above space-group names.
They are only intended as comments.
;

loop_
_space_group_symop_operation_xyz
'x, y, z'
'-x, -y, z+1/2'
'x+1/2, -y, z'
'-x+1/2, y, z+1/2'

loop_
_atom_site_label
_atom_site_type_symbol
_atom_site_fract_x
_atom_site_fract_y
_atom_site_fract_z
_atom_site_U_iso_or_equiv
_atom_site_adp_type
_atom_site_occupancy
_atom_site_site_symmetry_order
_atom_site_calc_flag
_atom_site_refinement_flags_posn
_atom_site_refinement_flags_adp
_atom_site_refinement_flags_occupancy
_atom_site_disorder_assembly
_atom_site_disorder_group
Dy1 Dy 0.60198(2) 0.20406(2) 0.44467(9) 0.01208(11) Uani 1 1 d . . . . .
O1 O 0.7192(2) 0.1950(6) 0.5839(7) 0.0351(12) Uani 1 1 d . . . . .
O2 O 0.5857(2) 0.1765(6) 0.7526(6) 0.0216(9) Uani 1 1 d . . . . .
O3 O 0.65279(19) 0.5321(5) 0.4909(5) 0.0255(11) Uani 1 1 d . . . . .
O4 O 0.5728(2) 0.4063(5) 0.1872(5) 0.0208(8) Uani 1 1 d . . . . .
O5 O 0.6778(2) 0.1169(7) 0.2176(5) 0.0311(10) Uani 1 1 d . . . . .
O6 O 0.4943(2) 0.3942(6) 0.5188(5) 0.0239(8) Uani 1 1 d . . . . .
O7 O 0.6247(3) -0.1437(6) 0.5171(6) 0.0270(9) Uani 1 1 d . . . . .
O8 O 0.4908(2) -0.0243(6) 0.8034(5) 0.0270(9) Uani 1 1 d . . . . .
C1 C 0.6384(3) 0.7057(7) 0.4279(14) 0.0217(14) Uani 1 1 d . . . . .
H1 H 0.6382 0.7199 0.3062 0.026 Uiso 1 1 calc R U . . .
C2 C 0.5130(3) 0.4772(8) 0.1366(7) 0.0202(11) Uani 1 1 d . . . . .
H2 H 0.4709 0.4299 0.1913 0.024 Uiso 1 1 calc R U . . .
C3 C 0.7361(3) 0.0777(8) 0.1458(7) 0.0260(13) Uani 1 1 d . . . . .
H3 H 0.7477 -0.0591 0.1374 0.031 Uiso 1 1 calc R U . . .
C4 C 0.5436(3) 0.0761(7) 0.8512(7) 0.0199(11) Uani 1 1 d . . . . .
H4 H 0.5535 0.0786 0.9711 0.024 Uiso 1 1 calc R U . . .
N1 N 0.6799(2) 0.4704(7) 0.9278(9) 0.0314(11) Uani 1 1 d . . . . .
H1A H 0.7279 0.4525 0.9362 0.047 Uiso 1 1 calc R U . . .
H1B H 0.6626 0.3956 0.8397 0.047 Uiso 1 1 calc DR U . . .
H1C H 0.6587 0.4329 1.0279 0.047 Uiso 1 1 calc DR U . . .
N2 N 0.6648(4) 0.6786(8) 0.8949(7) 0.0390(16) Uani 1 1 d D . . . .
H2A H 0.6223(14) 0.705(3) 0.952(4) 0.047 Uiso 1 1 d D U . . .
H2B H 0.658(2) 0.6895(8) 0.7767(10) 0.047 Uiso 1 1 d D U . . .

loop_
_atom_site_aniso_label
_atom_site_aniso_U_11
_atom_site_aniso_U_22
_atom_site_aniso_U_33
_atom_site_aniso_U_23
_atom_site_aniso_U_13
_atom_site_aniso_U_12
Dy1 0.01121(14) 0.01051(15) 0.01452(14) 0.00027(18) 0.00049(17) 0.00079(6)
O1 0.016(2) 0.029(2) 0.060(3) 0.014(2) -0.015(2) 0.0003(16)
O2 0.025(2) 0.021(2) 0.018(2) 0.0014(16) 0.0031(19) -0.0060(16)
O3 0.029(2) 0.0104(16) 0.038(3) -0.0012(15) -0.0067(15) -0.0003(15)
O4 0.019(2) 0.022(2) 0.0218(19) 0.0053(16) -0.0037(16) 0.0034(16)
O5 0.020(2) 0.042(3) 0.032(2) -0.002(2) 0.0106(18) 0.005(2)
O6 0.021(2) 0.029(2) 0.0217(16) -0.0071(18) 0.0000(15) 0.0091(16)
O7 0.036(2) 0.0111(18) 0.034(2) 0.0010(18) 0.001(2) 0.002(2)
O8 0.027(2) 0.0243(19) 0.030(2) 0.0028(18) 0.0000(18) -0.0094(17)
C1 0.027(3) 0.018(3) 0.020(4) -0.001(3) -0.006(4) -0.0017(18)
C2 0.017(3) 0.026(3) 0.017(2) 0.002(2) 0.001(2) 0.003(2)
C3 0.020(3) 0.020(3) 0.038(4) 0.002(2) 0.008(2) 0.005(2)
C4 0.026(3) 0.018(2) 0.016(3) 0.001(2) 0.003(2) -0.001(2)
N1 0.031(2) 0.033(2) 0.031(3) -0.007(3) -0.005(3) -0.0009(19)
N2 0.039(3) 0.039(3) 0.039(4) 0.013(2) -0.005(2) 0.000(2)

loop_
_atom_type_symbol
_atom_type_description
_atom_type_scat_dispersion_real
_atom_type_scat_dispersion_imag
_atom_type_scat_source
C C 0.0033 0.0016 'International Tables Vol C Tables 4.2.6.8 and 6.1.1.4'
H H 0.0000 0.0000 'International Tables Vol C Tables 4.2.6.8 and 6.1.1.4'
N N 0.0061 0.0033 'International Tables Vol C Tables 4.2.6.8 and 6.1.1.4'
O O 0.0106 0.0060 'International Tables Vol C Tables 4.2.6.8 and 6.1.1.4'
Dy Dy -0.1892 4.4098 'International Tables Vol C Tables 4.2.6.8 and 6.1.1.4'

loop_
_geom_angle_atom_site_label_1
_geom_angle_atom_site_label_2
_geom_angle_atom_site_label_3
_geom_angle
_geom_angle_site_symmetry_1
_geom_angle_site_symmetry_3
O5 Dy1 O8 88.15(15) . 2_654
O5 Dy1 O2 143.39(16) . .
O8 Dy1 O2 108.91(15) 2_654 .
O5 Dy1 O3 95.86(15) . .
O8 Dy1 O3 144.50(13) 2_654 .
O2 Dy1 O3 88.47(14) . .
O5 Dy1 O7 80.05(15) . .
O8 Dy1 O7 75.25(15) 2_654 .
O2 Dy1 O7 73.79(14) . .
O3 Dy1 O7 140.21(14) . .
O5 Dy1 O1 77.43(18) . .
O8 Dy1 O1 147.52(14) 2_654 .
O2 Dy1 O1 70.98(17) . .
O3 Dy1 O1 66.86(12) . .
O7 Dy1 O1 73.69(14) . .
O5 Dy1 O6 143.68(14) . .
O8 Dy1 O6 77.03(14) 2_654 .
O2 Dy1 O6 72.85(14) . .
O3 Dy1 O6 79.16(12) . .
O7 Dy1 O6 126.03(14) . .
O1 Dy1 O6 130.17(15) . .
O5 Dy1 O4 70.37(14) . .
O8 Dy1 O4 75.42(13) 2_654 .
O2 Dy1 O4 144.27(13) . .
O3 Dy1 O4 72.88(12) . .
O7 Dy1 O4 138.55(14) . .
O1 Dy1 O4 124.55(15) . .
O6 Dy1 O4 73.83(13) . .
C3 O1 Dy1 141.9(4) 4_655 .
C4 O2 Dy1 134.7(4) . .
C1 O3 Dy1 133.1(4) . .
C2 O4 Dy1 130.2(4) . .
C3 O5 Dy1 156.4(4) . .
C2 O6 Dy1 127.9(4) 2_665 .
C1 O7 Dy1 133.1(5) 1_545 .
C4 O8 Dy1 135.4(3) . 2_655
O7 C1 O3 124.3(9) 1_565 .
O6 C2 O4 124.8(5) 2_664 .
O1 C3 O5 128.4(5) 4_654 .
O8 C4 O2 126.1(5) . .

loop_
_geom_bond_atom_site_label_1
_geom_bond_atom_site_label_2
_geom_bond_distance
_geom_bond_site_symmetry_2
Dy1 O5 2.291(4) .
Dy1 O8 2.336(4) 2_654
Dy1 O2 2.367(4) .
Dy1 O3 2.383(4) .
Dy1 O7 2.398(4) .
Dy1 O1 2.398(4) .
Dy1 O6 2.406(4) .
Dy1 O4 2.430(3) .
O1 C3 1.222(7) 4_655
O2 C4 1.264(7) .
O3 C1 1.270(7) .
O4 C2 1.254(7) .
O5 C3 1.227(7) .
O6 C2 1.241(6) 2_665
O7 C1 1.229(8) 1_545
O8 C4 1.228(6) .
O8 Dy1 2.336(4) 2_655
C1 O7 1.229(8) 1_565
C2 O6 1.241(6) 2_664
C3 O1 1.222(7) 4_654
N1 N2 1.425(7) .
